data_7109181
loop_
_publ_author_name
'Chun-Ju Chuang'
'Ming-Liang Yen'
'Chien-Chen Lai'
'Yi-Hung Liu'
'Shie-Ming Penga'
'Sheng-Hsien Chiu'

_publ_section_title
;
 Observation of face-to-face host-guest associated states prior to
 threading of dialkylammonium ions into the DB24C8-like openings of a
 molecular cage
;
_journal_name_full Chem.Commun.
_journal_page_first 4199
_journal_paper_doi 10.1039/c2cc34669a
_journal_volume 49
_journal_year 2013
_chemical_formula_sum 'C101 H128 F12 N6 O20 P2'
_chemical_formula_weight 2036.03
_chemical_name_systematic
;
?
;
_space_group_IT_number 14
_symmetry_cell_setting monoclinic
_symmetry_space_group_name_Hall '-P 2ybc'
_symmetry_space_group_name_H-M 'P 1 21/c 1'
_atom_sites_solution_hydrogens geom
_atom_sites_solution_primary direct
_atom_sites_solution_secondary difmap
_audit_creation_method SHELXL-97
_cell_angle_alpha 90.00
_cell_angle_beta 104.640(3)
_cell_angle_gamma 90.00
_cell_formula_units_Z 2
_cell_length_a 14.6500(4)
_cell_length_b 15.8479(4)
_cell_length_c 23.0752(7)
_cell_measurement_reflns_used 6717
_cell_measurement_temperature 150(2)
_cell_measurement_theta_max 76.4433
_cell_measurement_theta_min 3.1152
_cell_volume 5183.5(3)
_computing_cell_refinement
;
CrysAlisPro, Agilent Technologies,
Version 1.171.34.49 (release 20-01-2011 CrysAlis171 .NET)
(compiled Jan 20 2011,15:58:25)
Empirical absorption correction using spherical harmonics,
implemented in SCALE3 ABSPACK scaling algorithm.
;
_computing_data_collection
;
CrysAlisPro, Agilent Technologies,
Version 1.171.34.49 (release 20-01-2011 CrysAlis171 .NET)
(compiled Jan 20 2011,15:58:25)
Empirical absorption correction using spherical harmonics,
implemented in SCALE3 ABSPACK scaling algorithm.
;
_computing_data_reduction
;
CrysAlisPro, Agilent Technologies,
Version 1.171.34.49 (release 20-01-2011 CrysAlis171 .NET)
(compiled Jan 20 2011,15:58:25)
Empirical absorption correction using spherical harmonics,
implemented in SCALE3 ABSPACK scaling algorithm.
;
_computing_molecular_graphics SHELXTL
_computing_publication_material SHELXTL
_computing_structure_refinement 'SHELXL-97 (Sheldrick, 1997)'
_computing_structure_solution 'SHELXS-97 (Sheldrick, 1990)'
_diffrn_ambient_temperature 150(2)
_diffrn_measured_fraction_theta_full 0.990
_diffrn_measured_fraction_theta_max 0.990
_diffrn_measurement_device_type 'Oxford Diffraction Gemini A'
_diffrn_measurement_method CCD
_diffrn_radiation_monochromator graphite
_diffrn_radiation_source 'fine-focus sealed tube'
_diffrn_radiation_type CuK\a
_diffrn_radiation_wavelength 1.54178
_diffrn_reflns_av_R_equivalents 0.0281
_diffrn_reflns_av_sigmaI/netI 0.0379
_diffrn_reflns_limit_h_max 15
_diffrn_reflns_limit_h_min -17
_diffrn_reflns_limit_k_max 19
_diffrn_reflns_limit_k_min -10
_diffrn_reflns_limit_l_max 27
_diffrn_reflns_limit_l_min -26
_diffrn_reflns_number 16542
_diffrn_reflns_theta_full 68.00
_diffrn_reflns_theta_max 68.00
_diffrn_reflns_theta_min 3.12
_exptl_absorpt_coefficient_mu 1.158
_exptl_absorpt_correction_T_max 1.00000
_exptl_absorpt_correction_T_min 0.57126
_exptl_absorpt_correction_type multi-scan
_exptl_absorpt_process_details
;
CrysAlisPro, Agilent Technologies,
Version 1.171.34.49 (release 20-01-2011 CrysAlis171 .NET)
(compiled Jan 20 2011,15:58:25)
Empirical absorption correction using spherical harmonics,
implemented in SCALE3 ABSPACK scaling algorithm.
;
_exptl_crystal_density_diffrn 1.304
_exptl_crystal_density_method 'not measured'
_exptl_crystal_F_000 2148
_exptl_crystal_size_max 0.20
_exptl_crystal_size_mid 0.15
_exptl_crystal_size_min 0.10
_refine_diff_density_max 1.166
_refine_diff_density_min -0.841
_refine_diff_density_rms 0.080
_refine_ls_extinction_method none
_refine_ls_goodness_of_fit_ref 1.198
_refine_ls_hydrogen_treatment mixed
_refine_ls_matrix_type full
_refine_ls_number_parameters 648
_refine_ls_number_reflns 9341
_refine_ls_number_restraints 36
_refine_ls_restrained_S_all 1.276
_refine_ls_R_factor_all 0.1138
_refine_ls_R_factor_gt 0.0987
_refine_ls_shift/su_max 0.025
_refine_ls_shift/su_mean 0.003
_refine_ls_structure_factor_coef Fsqd
_refine_ls_weighting_details 'calc w=1/[\s^2^(Fo^2^)+(0.1000P)^2^+8.0061P] where P=(Fo^2^+2Fc^2^)/3'
_refine_ls_weighting_scheme calc
_refine_ls_wR_factor_gt 0.2554
_refine_ls_wR_factor_ref 0.2675
_reflns_number_gt 7517
_reflns_number_total 9341
_reflns_threshold_expression >2sigma(I)
_cod_data_source_file c2cc34669a.txt
_cod_data_source_block ic14971
_cod_original_cell_volume 5183.5(2)
_cod_original_sg_symbol_H-M P2(1)/c
_cod_database_code 7109181

loop_
_symmetry_equiv_pos_as_xyz
'x, y, z'
'-x, y+1/2, -z+1/2'
'-x, -y, -z'
'x, -y-1/2, z-1/2'

loop_
_atom_site_label
_atom_site_type_symbol
_atom_site_fract_x
_atom_site_fract_y
_atom_site_fract_z
_atom_site_U_iso_or_equiv
_atom_site_adp_type
_atom_site_occupancy
_atom_site_symmetry_multiplicity
_atom_site_calc_flag
_atom_site_refinement_flags
_atom_site_disorder_assembly
_atom_site_disorder_group
O1 O 0.1209(2) 0.34142(18) -0.00119(12) 0.0399(6) Uani 1 1 d . . .
O2 O -0.0589(2) 0.41846(17) -0.05744(13) 0.0406(6) Uani 1 1 d . . .
O3 O -0.2502(2) 0.3747(2) -0.08484(15) 0.0518(8) Uani 1 1 d . . .
O4 O -0.2905(2) 0.2326(2) -0.01855(14) 0.0524(8) Uani 1 1 d . . .
O5 O 0.1887(2) 0.30938(18) 0.11190(12) 0.0395(6) Uani 1 1 d . . .
O6 O 0.0673(2) 0.33694(19) 0.18432(12) 0.0416(7) Uani 1 1 d . . .
O7 O -0.1296(3) 0.3150(3) 0.17946(19) 0.0724(12) Uani 1 1 d . . .
O8 O -0.2154(2) 0.19259(19) 0.09568(14) 0.0459(7) Uani 1 1 d . . .
N1 N -0.0175(3) 0.1853(2) 0.13558(18) 0.0459(9) Uani 1 1 d . . .
H3 H -0.078(4) 0.202(3) 0.117(2) 0.045(13) Uiso 1 1 d . . .
H4 H 0.014(3) 0.240(3) 0.151(2) 0.042(12) Uiso 1 1 d . . .
C1 C 0.1824(3) 0.2751(2) 0.01209(17) 0.0354(8) Uani 1 1 d . . .
C2 C 0.2104(3) 0.2256(3) -0.03034(17) 0.0367(8) Uani 1 1 d . . .
H2A H 0.1858 0.2370 -0.0718 0.044 Uiso 1 1 calc R . .
C3 C 0.2738(3) 0.1601(3) -0.01268(17) 0.0357(8) Uani 1 1 d . . .
C4 C 0.3154(3) 0.1066(3) -0.05468(18) 0.0397(9) Uani 1 1 d . . .
C5 C 0.3044(3) 0.0151(3) -0.03797(18) 0.0363(8) Uani 1 1 d . . .
C6 C 0.2648(3) -0.0488(3) -0.07787(18) 0.0370(8) Uani 1 1 d . . .
H6A H 0.2397 -0.0364 -0.1191 0.044 Uiso 1 1 calc R . .
C7 C 0.2621(3) -0.1302(3) -0.05731(18) 0.0391(9) Uani 1 1 d . . .
C8 C 0.2987(3) -0.1496(3) 0.0032(2) 0.0424(9) Uani 1 1 d . . .
C9 C 0.3380(3) -0.0856(3) 0.04345(18) 0.0389(9) Uani 1 1 d . . .
H9A H 0.3630 -0.0980 0.0847 0.047 Uiso 1 1 calc R . .
C10 C 0.3401(3) -0.0036(3) 0.02248(18) 0.0372(9) Uani 1 1 d . . .
C11 C 0.3835(3) 0.0722(3) 0.06081(19) 0.0405(9) Uani 1 1 d . . .
C12 C 0.3098(3) 0.1423(3) 0.04785(18) 0.0370(8) Uani 1 1 d . . .
C13 C 0.2827(3) 0.1913(3) 0.09084(17) 0.0377(9) Uani 1 1 d . . .
H13A H 0.3074 0.1793 0.1322 0.045 Uiso 1 1 calc R . .
C14 C 0.2199(3) 0.2574(2) 0.07330(17) 0.0351(8) Uani 1 1 d . . .
C15 C 0.4235(3) 0.1246(3) -0.0349(2) 0.0445(10) Uani 1 1 d . . .
H15A H 0.4562 0.0895 -0.0589 0.053 Uiso 1 1 calc R . .
H15B H 0.4353 0.1846 -0.0424 0.053 Uiso 1 1 calc R . .
C16 C 0.4634(3) 0.1047(3) 0.0324(2) 0.0452(10) Uani 1 1 d . . .
H16A H 0.4922 0.1562 0.0536 0.054 Uiso 1 1 calc R . .
H16B H 0.5132 0.0612 0.0371 0.054 Uiso 1 1 calc R . .
C17 C 0.2757(3) 0.1249(3) -0.12072(19) 0.0452(10) Uani 1 1 d . . .
H17A H 0.2078 0.1133 -0.1318 0.068 Uiso 1 1 calc R . .
H17B H 0.3071 0.0889 -0.1444 0.068 Uiso 1 1 calc R . .
H17C H 0.2866 0.1843 -0.1287 0.068 Uiso 1 1 calc R . .
C18 C 0.4221(3) 0.0526(3) 0.1266(2) 0.0503(11) Uani 1 1 d . . .
H18A H 0.3709 0.0328 0.1434 0.075 Uiso 1 1 calc R . .
H18B H 0.4501 0.1037 0.1477 0.075 Uiso 1 1 calc R . .
H18C H 0.4705 0.0087 0.1312 0.075 Uiso 1 1 calc R . .
C19 C 0.0910(3) 0.3631(3) -0.06309(17) 0.0408(9) Uani 1 1 d . . .
H19A H 0.0571 0.3148 -0.0861 0.049 Uiso 1 1 calc R . .
H19B H 0.1468 0.3757 -0.0785 0.049 Uiso 1 1 calc R . .
C20 C 0.0273(3) 0.4386(3) -0.07138(18) 0.0415(9) Uani 1 1 d . . .
H20A H 0.0589 0.4849 -0.0451 0.050 Uiso 1 1 calc R . .
H20B H 0.0145 0.4582 -0.1134 0.050 Uiso 1 1 calc R . .
C21 C -0.1312(3) 0.4759(3) -0.08556(19) 0.0433(10) Uani 1 1 d . . .
H21A H -0.1432 0.4708 -0.1296 0.052 Uiso 1 1 calc R . .
H21B H -0.1105 0.5344 -0.0742 0.052 Uiso 1 1 calc R . .
C22 C -0.2195(3) 0.4576(3) -0.0672(2) 0.0480(10) Uani 1 1 d . . .
H22A H -0.2078 0.4631 -0.0232 0.058 Uiso 1 1 calc R . .
H22B H -0.2690 0.4986 -0.0861 0.058 Uiso 1 1 calc R . .
C23 C -0.3386(3) 0.3554(3) -0.0741(3) 0.0606(13) Uani 1 1 d . . .
H23A H -0.3897 0.3808 -0.1058 0.073 Uiso 1 1 calc R . .
H23B H -0.3421 0.3793 -0.0351 0.073 Uiso 1 1 calc R . .
C24 C -0.3510(3) 0.2617(3) -0.0736(2) 0.0536(12) Uani 1 1 d . . .
H24A H -0.4175 0.2472 -0.0758 0.064 Uiso 1 1 calc R . .
H24B H -0.3330 0.2357 -0.1082 0.064 Uiso 1 1 calc R . .
C25 C 0.2163(3) 0.2890(3) 0.17431(17) 0.0377(9) Uani 1 1 d . . .
H25A H 0.2854 0.2952 0.1899 0.045 Uiso 1 1 calc R . .
H25B H 0.1989 0.2300 0.1807 0.045 Uiso 1 1 calc R . .
C26 C 0.1657(3) 0.3488(3) 0.20581(17) 0.0389(9) Uani 1 1 d . . .
H26A H 0.1850 0.3384 0.2495 0.047 Uiso 1 1 calc R . .
H26B H 0.1823 0.4077 0.1984 0.047 Uiso 1 1 calc R . .
C27 C 0.0131(3) 0.3928(3) 0.2109(2) 0.0486(10) Uani 1 1 d . . .
H27A H 0.0392 0.4506 0.2124 0.058 Uiso 1 1 calc R . .
H27B H 0.0164 0.3746 0.2524 0.058 Uiso 1 1 calc R . .
C28 C -0.0866(4) 0.3929(4) 0.1753(2) 0.0601(13) Uani 1 1 d . . .
H28A H -0.1216 0.4381 0.1901 0.072 Uiso 1 1 calc R . .
H28B H -0.0891 0.4050 0.1328 0.072 Uiso 1 1 calc R . .
C29 C -0.2264(4) 0.3200(5) 0.1456(5) 0.119(4) Uani 1 1 d . . .
H29A H -0.2634 0.3488 0.1701 0.143 Uiso 1 1 calc R . .
H29B H -0.2299 0.3548 0.1095 0.143 Uiso 1 1 calc R . .
C30 C -0.2674(4) 0.2412(4) 0.1278(3) 0.0718(16) Uani 1 1 d . . .
H30A H -0.3320 0.2499 0.1023 0.086 Uiso 1 1 calc R . .
H30B H -0.2724 0.2093 0.1638 0.086 Uiso 1 1 calc R . .
C31 C 0.0283(3) 0.0367(3) 0.0178(2) 0.0588(13) Uani 1 1 d . . .
H31A H 0.0882 0.0149 0.0435 0.071 Uiso 1 1 calc R . .
H31B H 0.0438 0.0781 -0.0104 0.071 Uiso 1 1 calc R . .
C32 C -0.0271(4) 0.0793(3) 0.0558(2) 0.0589(13) Uani 1 1 d . . .
H32A H -0.0424 0.0379 0.0841 0.071 Uiso 1 1 calc R . .
H32B H -0.0871 0.1010 0.0301 0.071 Uiso 1 1 calc R . .
C33 C 0.0290(3) 0.1516(3) 0.0905(2) 0.0444(10) Uani 1 1 d . . .
H33A H 0.0931 0.1317 0.1109 0.053 Uiso 1 1 calc R . .
H33B H 0.0352 0.1971 0.0624 0.053 Uiso 1 1 calc R . .
C34 C -0.0200(4) 0.1273(4) 0.1873(2) 0.0587(12) Uani 1 1 d . . .
H34A H -0.0579 0.1537 0.2123 0.070 Uiso 1 1 calc R . .
H34B H -0.0506 0.0735 0.1715 0.070 Uiso 1 1 calc R . .
C35 C 0.0773(4) 0.1100(3) 0.2249(2) 0.0553(12) Uani 1 1 d . . .
C36 C 0.1150(5) 0.1602(4) 0.2747(2) 0.0645(14) Uani 1 1 d . A .
H36A H 0.0767 0.2030 0.2853 0.077 Uiso 1 1 calc R . .
C37 C 0.2046(5) 0.1501(4) 0.3086(2) 0.0732(17) Uani 1 1 d . . .
C39 C 0.2265(4) 0.0335(4) 0.2451(3) 0.0728(17) Uani 1 1 d . . .
C40 C 0.1333(4) 0.0463(3) 0.2114(2) 0.0593(13) Uani 1 1 d . A .
H40A H 0.1080 0.0102 0.1784 0.071 Uiso 1 1 calc R . .
C38 C 0.2618(5) 0.0881(4) 0.2945(3) 0.082(2) Uani 0.50 1 d P A 1
C41 C 0.3596(7) 0.0762(5) 0.3352(5) 0.127(4) Uani 0.50 1 d PD A 1
C42 C 0.3456(12) 0.0031(12) 0.3809(8) 0.119(7) Uani 0.50 1 d P A 1
H42A H 0.3272 -0.0495 0.3587 0.179 Uiso 0.50 1 calc PR A 1
H42B H 0.2961 0.0200 0.4003 0.179 Uiso 0.50 1 calc PR A 1
H42C H 0.4049 -0.0054 0.4114 0.179 Uiso 0.50 1 calc PR A 1
C43 C 0.3857(8) 0.1564(9) 0.3800(7) 0.088(4) Uani 0.50 1 d P A 1
H43A H 0.3918 0.2070 0.3569 0.132 Uiso 0.50 1 calc PR A 1
H43B H 0.4455 0.1456 0.4096 0.132 Uiso 0.50 1 calc PR A 1
H43C H 0.3356 0.1649 0.4006 0.132 Uiso 0.50 1 calc PR A 1
C44 C 0.4227(11) 0.0551(14) 0.3013(8) 0.122(7) Uani 0.50 1 d PD A 1
H44A H 0.3991 0.0057 0.2765 0.183 Uiso 0.50 1 calc PR A 1
H44B H 0.4844 0.0420 0.3281 0.183 Uiso 0.50 1 calc PR A 1
H44C H 0.4289 0.1027 0.2755 0.183 Uiso 0.50 1 calc PR A 1
C38' C 0.2618(5) 0.0881(4) 0.2945(3) 0.082(2) Uani 0.50 1 d P A 2
C45 C 0.3596(7) 0.0762(5) 0.3352(5) 0.127(4) Uani 0.50 1 d P A 2
H45A H 0.3672 0.1125 0.3705 0.190 Uiso 0.50 1 calc PR A 2
H45B H 0.4068 0.0913 0.3135 0.190 Uiso 0.50 1 calc PR A 2
H45C H 0.3681 0.0171 0.3479 0.190 Uiso 0.50 1 calc PR A 2
P1 P 0.46874(11) 0.80886(10) 0.25130(7) 0.0664(4) Uani 1 1 d . . .
F1 F 0.4070(5) 0.7384(3) 0.2149(3) 0.178(3) Uani 1 1 d . . .
F2 F 0.5382(4) 0.8758(4) 0.2867(3) 0.147(2) Uani 1 1 d . . .
F3 F 0.5402(4) 0.7418(4) 0.2829(4) 0.178(3) Uani 1 1 d . . .
F4 F 0.4206(6) 0.8044(8) 0.2997(4) 0.251(6) Uani 1 1 d . . .
F5 F 0.4015(6) 0.8740(4) 0.2136(4) 0.193(4) Uani 1 1 d . . .
F6 F 0.5180(7) 0.8220(7) 0.2002(4) 0.221(4) Uani 1 1 d . . .
N11 N 0.1977(5) 0.5691(4) 0.2532(3) 0.0955(19) Uani 1 1 d . . .
C46 C 0.2716(5) 0.5620(4) 0.2496(2) 0.0649(14) Uani 1 1 d . . .
C47 C 0.3666(5) 0.5498(6) 0.2419(4) 0.106(3) Uani 1 1 d . . .
H47A H 0.4131 0.5669 0.2786 0.159 Uiso 1 1 calc R . .
H47B H 0.3748 0.5842 0.2083 0.159 Uiso 1 1 calc R . .
H47C H 0.3759 0.4901 0.2337 0.159 Uiso 1 1 calc R . .
N12 N 0.0045(5) 0.8548(5) 0.1368(3) 0.104(2) Uani 1 1 d . . .
C48 C 0.0728(6) 0.8194(5) 0.1458(4) 0.089(2) Uani 1 1 d . . .
C49 C 0.1585(8) 0.7729(9) 0.1593(8) 0.203(8) Uani 1 1 d . . .
H49A H 0.2109 0.8102 0.1783 0.304 Uiso 1 1 calc R . .
H49B H 0.1694 0.7497 0.1223 0.304 Uiso 1 1 calc R . .
H49C H 0.1542 0.7266 0.1867 0.304 Uiso 1 1 calc R . .
O9 O -0.0995(3) 0.3055(3) 0.03351(16) 0.0639(10) Uani 1 1 d . . .
H1 H -0.076(5) 0.335(5) 0.013(3) 0.096 Uiso 1 1 d . . .
H2 H -0.1646(8) 0.2821(6) 0.0054(4) 0.096 Uiso 1 1 d . . .
O10 O 0.5747(8) 0.8661(6) 0.4412(4) 0.326(8) Uani 1 1 d RDU . .
C50 C 0.4339(8) 0.8130(6) 0.4696(4) 0.329(11) Uani 1 1 d RDU . .
C51 C 0.4891(8) 0.8817(6) 0.4489(4) 0.339(9) Uani 1 1 d RDU . .
C52 C 0.6208(8) 0.9400(6) 0.4623(4) 0.346(9) Uani 1 1 d RDU . .
C53 C 0.6474(8) 0.9366(6) 0.5300(4) 0.39(2) Uani 1 1 d RD . .

loop_
_atom_site_aniso_label
_atom_site_aniso_U_11
_atom_site_aniso_U_22
_atom_site_aniso_U_33
_atom_site_aniso_U_23
_atom_site_aniso_U_13
_atom_site_aniso_U_12
O1 0.0475(15) 0.0413(15) 0.0307(13) 0.0048(11) 0.0097(11) 0.0125(12)
O2 0.0431(15) 0.0351(14) 0.0412(15) 0.0114(12) 0.0064(12) 0.0059(12)
O3 0.0533(18) 0.0425(17) 0.0542(18) -0.0016(14) 0.0036(14) -0.0056(14)
O4 0.0556(18) 0.0435(17) 0.0477(17) 0.0065(14) -0.0066(14) -0.0086(14)
O5 0.0491(16) 0.0405(15) 0.0291(13) 0.0020(11) 0.0100(12) 0.0089(12)
O6 0.0434(15) 0.0448(16) 0.0370(14) -0.0120(12) 0.0110(12) -0.0034(12)
O7 0.055(2) 0.085(3) 0.086(3) -0.042(2) 0.0341(19) -0.0241(19)
O8 0.0376(15) 0.0487(17) 0.0484(17) -0.0096(14) 0.0054(12) -0.0053(13)
N1 0.0385(19) 0.047(2) 0.051(2) -0.0074(17) 0.0085(16) -0.0033(16)
C1 0.0350(19) 0.037(2) 0.0345(19) 0.0032(16) 0.0096(15) 0.0052(16)
C2 0.039(2) 0.041(2) 0.0308(18) 0.0031(16) 0.0102(15) 0.0040(16)
C3 0.0318(18) 0.039(2) 0.0361(19) 0.0007(16) 0.0091(15) 0.0022(16)
C4 0.038(2) 0.044(2) 0.039(2) -0.0003(17) 0.0124(16) 0.0064(17)
C5 0.0287(18) 0.041(2) 0.038(2) 0.0009(17) 0.0077(15) 0.0057(16)
C6 0.0288(18) 0.047(2) 0.0342(19) 0.0005(17) 0.0065(15) 0.0029(16)
C7 0.0286(18) 0.045(2) 0.042(2) -0.0030(18) 0.0045(15) -0.0020(16)
C8 0.035(2) 0.040(2) 0.048(2) 0.0052(18) 0.0032(17) -0.0008(17)
C9 0.0321(19) 0.044(2) 0.037(2) 0.0028(17) 0.0017(15) 0.0017(16)
C10 0.0260(17) 0.043(2) 0.040(2) -0.0026(17) 0.0039(15) 0.0062(15)
C11 0.036(2) 0.038(2) 0.043(2) -0.0024(17) 0.0008(16) 0.0036(17)
C12 0.0306(18) 0.039(2) 0.039(2) 0.0005(17) 0.0040(15) 0.0015(16)
C13 0.0362(19) 0.042(2) 0.0318(19) 0.0018(16) 0.0027(15) 0.0011(16)
C14 0.0361(19) 0.037(2) 0.0319(19) -0.0010(16) 0.0077(15) 0.0014(16)
C15 0.040(2) 0.042(2) 0.055(3) -0.0019(19) 0.0200(19) 0.0040(18)
C16 0.0302(19) 0.042(2) 0.061(3) -0.008(2) 0.0072(18) 0.0031(17)
C17 0.054(2) 0.046(2) 0.039(2) 0.0019(18) 0.0183(19) 0.0088(19)
C18 0.048(2) 0.045(2) 0.047(2) -0.0047(19) -0.0076(19) 0.0107(19)
C19 0.048(2) 0.043(2) 0.0304(19) 0.0045(17) 0.0083(16) 0.0071(18)
C20 0.049(2) 0.037(2) 0.036(2) 0.0077(17) 0.0069(17) 0.0014(18)
C21 0.050(2) 0.031(2) 0.043(2) 0.0060(17) 0.0008(18) 0.0076(17)
C22 0.045(2) 0.037(2) 0.057(3) 0.003(2) 0.0014(19) 0.0067(18)
C23 0.046(3) 0.053(3) 0.076(3) 0.018(3) 0.004(2) 0.000(2)
C24 0.043(2) 0.053(3) 0.055(3) 0.011(2) -0.004(2) -0.005(2)
C25 0.042(2) 0.038(2) 0.0304(19) 0.0003(16) 0.0029(16) -0.0010(16)
C26 0.045(2) 0.041(2) 0.0281(18) -0.0046(16) 0.0047(16) -0.0047(17)
C27 0.055(3) 0.047(2) 0.048(2) -0.015(2) 0.020(2) -0.007(2)
C28 0.054(3) 0.066(3) 0.063(3) -0.021(3) 0.020(2) -0.002(2)
C29 0.049(3) 0.119(6) 0.192(9) -0.099(7) 0.036(4) -0.015(4)
C30 0.050(3) 0.089(4) 0.073(4) -0.033(3) 0.011(3) -0.002(3)
C31 0.046(3) 0.063(3) 0.066(3) -0.020(3) 0.012(2) -0.006(2)
C32 0.048(3) 0.062(3) 0.063(3) -0.021(3) 0.007(2) -0.007(2)
C33 0.041(2) 0.044(2) 0.045(2) -0.0045(19) 0.0037(18) -0.0044(18)
C34 0.057(3) 0.064(3) 0.056(3) -0.002(2) 0.017(2) -0.015(2)
C35 0.071(3) 0.052(3) 0.043(2) 0.005(2) 0.015(2) -0.020(2)
C36 0.092(4) 0.064(3) 0.040(2) -0.002(2) 0.022(3) -0.022(3)
C37 0.107(5) 0.061(3) 0.043(3) 0.005(2) 0.003(3) -0.030(3)
C39 0.075(4) 0.055(3) 0.073(4) 0.019(3) -0.010(3) -0.014(3)
C40 0.073(3) 0.047(3) 0.051(3) 0.003(2) 0.003(2) -0.010(2)
C38 0.089(4) 0.072(4) 0.063(3) 0.029(3) -0.023(3) -0.034(3)
C41 0.107(6) 0.078(5) 0.144(8) 0.029(5) -0.063(6) -0.022(5)
C42 0.093(11) 0.111(12) 0.118(13) 0.034(11) -0.041(10) -0.003(9)
C43 0.049(6) 0.090(9) 0.107(10) -0.026(8) -0.014(6) -0.001(6)
C44 0.066(9) 0.172(19) 0.106(12) -0.051(12) -0.020(8) 0.034(10)
C38' 0.089(4) 0.072(4) 0.063(3) 0.029(3) -0.023(3) -0.034(3)
C45 0.107(6) 0.078(5) 0.144(8) 0.029(5) -0.063(6) -0.022(5)
P1 0.0629(8) 0.0630(8) 0.0634(8) 0.0108(7) -0.0022(7) -0.0020(6)
F1 0.236(7) 0.092(3) 0.130(4) 0.025(3) -0.093(5) -0.041(4)
F2 0.141(5) 0.118(4) 0.155(5) -0.010(4) -0.011(4) -0.053(4)
F3 0.134(5) 0.105(4) 0.227(7) 0.041(4) -0.082(5) 0.004(3)
F4 0.168(6) 0.459(16) 0.160(6) -0.076(8) 0.109(6) -0.123(9)
F5 0.209(7) 0.097(4) 0.210(7) 0.009(4) -0.064(6) 0.046(4)
F6 0.267(10) 0.272(11) 0.167(7) 0.023(7) 0.133(7) -0.009(9)
N11 0.105(5) 0.094(4) 0.100(5) -0.036(4) 0.050(4) -0.017(4)
C46 0.086(4) 0.054(3) 0.046(3) -0.008(2) 0.001(3) -0.012(3)
C47 0.081(5) 0.105(6) 0.118(6) 0.011(5) -0.001(4) -0.006(4)
N12 0.090(4) 0.123(6) 0.089(4) -0.021(4) 0.006(3) 0.010(4)
C48 0.090(5) 0.083(5) 0.097(5) -0.041(4) 0.033(4) -0.019(4)
C49 0.112(8) 0.176(12) 0.31(2) -0.112(13) 0.040(10) 0.044(8)
O9 0.0522(19) 0.082(3) 0.052(2) 0.0253(18) 0.0034(15) -0.0093(18)
O10 0.286(15) 0.262(13) 0.326(12) -0.074(11) -0.117(13) 0.049(12)
C50 0.322(18) 0.261(17) 0.317(16) -0.068(15) -0.081(16) 0.069(15)
C51 0.303(16) 0.284(14) 0.326(13) -0.071(12) -0.115(14) 0.030(13)
C52 0.311(16) 0.286(15) 0.340(14) -0.070(12) -0.105(14) 0.039(13)
C53 0.59(6) 0.30(3) 0.41(4) 0.14(3) 0.37(4) 0.09(3)

loop_
_atom_type_symbol
_atom_type_description
_atom_type_scat_dispersion_real
_atom_type_scat_dispersion_imag
_atom_type_scat_source
C C 0.0181 0.0091 'International Tables Vol C Tables 4.2.6.8 and 6.1.1.4'
H H 0.0000 0.0000 'International Tables Vol C Tables 4.2.6.8 and 6.1.1.4'
N N 0.0311 0.0180 'International Tables Vol C Tables 4.2.6.8 and 6.1.1.4'
O O 0.0492 0.0322 'International Tables Vol C Tables 4.2.6.8 and 6.1.1.4'
F F 0.0727 0.0534 'International Tables Vol C Tables 4.2.6.8 and 6.1.1.4'
P P 0.2955 0.4335 'International Tables Vol C Tables 4.2.6.8 and 6.1.1.4'

loop_
_geom_angle_atom_site_label_1
_geom_angle_atom_site_label_2
_geom_angle_atom_site_label_3
_geom_angle
_geom_angle_site_symmetry_1
_geom_angle_site_symmetry_3
C1 O1 C19 115.3(3) . .
C20 O2 C21 110.9(3) . .
C23 O3 C22 112.9(4) . .
C8 O4 C24 117.6(3) 3 .
C14 O5 C25 117.5(3) . .
C26 O6 C27 113.3(3) . .
C28 O7 C29 108.3(6) . .
C7 O8 C30 118.6(3) 3 .
C33 N1 C34 116.2(4) . .
C33 N1 H3 110(3) . .
C34 N1 H3 109(3) . .
C33 N1 H4 108(3) . .
C34 N1 H4 110(3) . .
H3 N1 H4 102(4) . .
O1 C1 C2 124.7(3) . .
O1 C1 C14 116.5(3) . .
C2 C1 C14 118.8(3) . .
C3 C2 C1 120.7(4) . .
C3 C2 H2A 119.7 . .
C1 C2 H2A 119.7 . .
C2 C3 C12 120.2(4) . .
C2 C3 C4 125.2(4) . .
C12 C3 C4 114.4(3) . .
C17 C4 C5 113.5(4) . .
C17 C4 C3 114.8(3) . .
C5 C4 C3 106.5(3) . .
C17 C4 C15 111.3(4) . .
C5 C4 C15 105.4(3) . .
C3 C4 C15 104.5(3) . .
C10 C5 C6 119.7(4) . .
C10 C5 C4 114.8(4) . .
C6 C5 C4 125.4(4) . .
C7 C6 C5 119.8(4) . .
C7 C6 H6A 120.1 . .
C5 C6 H6A 120.1 . .
C6 C7 O8 120.0(4) . 3
C6 C7 C8 120.9(4) . .
O8 C7 C8 118.9(4) 3 .
O4 C8 C9 124.9(4) 3 .
O4 C8 C7 115.5(4) 3 .
C9 C8 C7 119.6(4) . .
C10 C9 C8 119.3(4) . .
C10 C9 H9A 120.4 . .
C8 C9 H9A 120.4 . .
C9 C10 C5 120.8(4) . .
C9 C10 C11 125.1(4) . .
C5 C10 C11 114.1(4) . .
C18 C11 C12 114.4(4) . .
C18 C11 C10 114.5(4) . .
C12 C11 C10 106.7(3) . .
C18 C11 C16 111.0(4) . .
C12 C11 C16 104.2(3) . .
C10 C11 C16 105.1(3) . .
C3 C12 C13 119.8(4) . .
C3 C12 C11 114.5(4) . .
C13 C12 C11 125.5(4) . .
C14 C13 C12 120.1(4) . .
C14 C13 H13A 120.0 . .
C12 C13 H13A 120.0 . .
O5 C14 C13 124.7(3) . .
O5 C14 C1 114.9(3) . .
C13 C14 C1 120.4(4) . .
C16 C15 C4 110.9(3) . .
C16 C15 H15A 109.5 . .
C4 C15 H15A 109.5 . .
C16 C15 H15B 109.5 . .
C4 C15 H15B 109.5 . .
H15A C15 H15B 108.1 . .
C15 C16 C11 110.7(3) . .
C15 C16 H16A 109.5 . .
C11 C16 H16A 109.5 . .
C15 C16 H16B 109.5 . .
C11 C16 H16B 109.5 . .
H16A C16 H16B 108.1 . .
C4 C17 H17A 109.5 . .
C4 C17 H17B 109.5 . .
H17A C17 H17B 109.5 . .
C4 C17 H17C 109.5 . .
H17A C17 H17C 109.5 . .
H17B C17 H17C 109.5 . .
C11 C18 H18A 109.5 . .
C11 C18 H18B 109.5 . .
H18A C18 H18B 109.5 . .
C11 C18 H18C 109.5 . .
H18A C18 H18C 109.5 . .
H18B C18 H18C 109.5 . .
O1 C19 C20 110.1(3) . .
O1 C19 H19A 109.6 . .
C20 C19 H19A 109.6 . .
O1 C19 H19B 109.6 . .
C20 C19 H19B 109.6 . .
H19A C19 H19B 108.2 . .
O2 C20 C19 110.7(3) . .
O2 C20 H20A 109.5 . .
C19 C20 H20A 109.5 . .
O2 C20 H20B 109.5 . .
C19 C20 H20B 109.5 . .
H20A C20 H20B 108.1 . .
O2 C21 C22 110.2(3) . .
O2 C21 H21A 109.6 . .
C22 C21 H21A 109.6 . .
O2 C21 H21B 109.6 . .
C22 C21 H21B 109.6 . .
H21A C21 H21B 108.1 . .
O3 C22 C21 109.6(4) . .
O3 C22 H22A 109.8 . .
C21 C22 H22A 109.8 . .
O3 C22 H22B 109.8 . .
C21 C22 H22B 109.8 . .
H22A C22 H22B 108.2 . .
O3 C23 C24 109.5(4) . .
O3 C23 H23A 109.8 . .
C24 C23 H23A 109.8 . .
O3 C23 H23B 109.8 . .
C24 C23 H23B 109.8 . .
H23A C23 H23B 108.2 . .
O4 C24 C23 106.1(4) . .
O4 C24 H24A 110.5 . .
C23 C24 H24A 110.5 . .
O4 C24 H24B 110.5 . .
C23 C24 H24B 110.5 . .
H24A C24 H24B 108.7 . .
O5 C25 C26 107.2(3) . .
O5 C25 H25A 110.3 . .
C26 C25 H25A 110.3 . .
O5 C25 H25B 110.3 . .
C26 C25 H25B 110.3 . .
H25A C25 H25B 108.5 . .
O6 C26 C25 109.3(3) . .
O6 C26 H26A 109.8 . .
C25 C26 H26A 109.8 . .
O6 C26 H26B 109.8 . .
C25 C26 H26B 109.8 . .
H26A C26 H26B 108.3 . .
O6 C27 C28 109.9(4) . .
O6 C27 H27A 109.7 . .
C28 C27 H27A 109.7 . .
O6 C27 H27B 109.7 . .
C28 C27 H27B 109.7 . .
H27A C27 H27B 108.2 . .
O7 C28 C27 111.0(5) . .
O7 C28 H28A 109.4 . .
C27 C28 H28A 109.4 . .
O7 C28 H28B 109.4 . .
C27 C28 H28B 109.4 . .
H28A C28 H28B 108.0 . .
C30 C29 O7 113.7(7) . .
C30 C29 H29A 108.8 . .
O7 C29 H29A 108.8 . .
C30 C29 H29B 108.8 . .
O7 C29 H29B 108.8 . .
H29A C29 H29B 107.7 . .
C29 C30 O8 113.0(5) . .
C29 C30 H30A 109.0 . .
O8 C30 H30A 109.0 . .
C29 C30 H30B 109.0 . .
O8 C30 H30B 109.0 . .
H30A C30 H30B 107.8 . .
C32 C31 C31 110.8(5) . 3
C32 C31 H31A 109.5 . .
C31 C31 H31A 109.5 3 .
C32 C31 H31B 109.5 . .
C31 C31 H31B 109.5 3 .
H31A C31 H31B 108.1 . .
C31 C32 C33 110.5(4) . .
C31 C32 H32A 109.6 . .
C33 C32 H32A 109.6 . .
C31 C32 H32B 109.6 . .
C33 C32 H32B 109.6 . .
H32A C32 H32B 108.1 . .
N1 C33 C32 111.1(4) . .
N1 C33 H33A 109.4 . .
C32 C33 H33A 109.4 . .
N1 C33 H33B 109.4 . .
C32 C33 H33B 109.4 . .
H33A C33 H33B 108.0 . .
C35 C34 N1 111.1(4) . .
C35 C34 H34A 109.4 . .
N1 C34 H34A 109.4 . .
C35 C34 H34B 109.4 . .
N1 C34 H34B 109.4 . .
H34A C34 H34B 108.0 . .
C40 C35 C36 117.9(5) . .
C40 C35 C34 122.4(5) . .
C36 C35 C34 119.7(5) . .
C37 C36 C35 122.2(6) . .
C37 C36 H36A 118.9 . .
C35 C36 H36A 118.9 . .
C36 C37 C38 120.3(5) . .
C40 C39 C38 117.5(6) . .
C35 C40 C39 122.0(5) . .
C35 C40 H40A 119.0 . .
C39 C40 H40A 119.0 . .
C37 C38 C39 120.1(6) . .
C37 C38 C41 118.5(7) . .
C39 C38 C41 121.2(8) . .
C44 C41 C38 109.9(10) . .
C44 C41 C42 114.0(14) . .
C38 C41 C42 103.8(8) . .
C44 C41 C43 117.6(11) . .
C38 C41 C43 109.4(8) . .
C42 C41 C43 101.2(12) . .
C41 C42 H42A 109.5 . .
C41 C42 H42B 109.5 . .
H42A C42 H42B 109.5 . .
C41 C42 H42C 109.5 . .
H42A C42 H42C 109.5 . .
H42B C42 H42C 109.5 . .
C41 C43 H43A 109.5 . .
C41 C43 H43B 109.5 . .
H43A C43 H43B 109.5 . .
C41 C43 H43C 109.5 . .
H43A C43 H43C 109.5 . .
H43B C43 H43C 109.5 . .
C41 C44 H44A 109.5 . .
C41 C44 H44B 109.5 . .
H44A C44 H44B 109.5 . .
C41 C44 H44C 109.5 . .
H44A C44 H44C 109.5 . .
H44B C44 H44C 109.5 . .
F4 P1 F5 95.7(6) . .
F4 P1 F3 90.4(6) . .
F5 P1 F3 173.7(5) . .
F4 P1 F6 175.0(7) . .
F5 P1 F6 80.5(5) . .
F3 P1 F6 93.5(6) . .
F4 P1 F1 92.9(5) . .
F5 P1 F1 88.5(3) . .
F3 P1 F1 89.6(3) . .
F6 P1 F1 90.2(5) . .
F4 P1 F2 90.5(5) . .
F5 P1 F2 94.6(4) . .
F3 P1 F2 86.9(3) . .
F6 P1 F2 86.5(5) . .
F1 P1 F2 175.1(4) . .
N11 C46 C47 176.8(7) . .
C46 C47 H47A 109.5 . .
C46 C47 H47B 109.5 . .
H47A C47 H47B 109.5 . .
C46 C47 H47C 109.5 . .
H47A C47 H47C 109.5 . .
H47B C47 H47C 109.5 . .
N12 C48 C49 177.6(12) . .
C48 C49 H49A 109.5 . .
C48 C49 H49B 109.5 . .
H49A C49 H49B 109.5 . .
C48 C49 H49C 109.5 . .
H49A C49 H49C 109.5 . .
H49B C49 H49C 109.5 . .
H1 O9 H2 107(5) . .
C51 O10 C52 101.0 . .
O10 C51 C50 120.6 . .
O10 C52 C53 108.1 . .

loop_
_geom_bond_atom_site_label_1
_geom_bond_atom_site_label_2
_geom_bond_distance
_geom_bond_site_symmetry_2
O1 C1 1.367(5) .
O1 C19 1.426(5) .
O2 C20 1.416(5) .
O2 C21 1.422(5) .
O3 C23 1.412(6) .
O3 C22 1.415(5) .
O4 C8 1.375(5) 3
O4 C24 1.430(5) .
O5 C14 1.373(5) .
O5 C25 1.431(5) .
O6 C26 1.413(5) .
O6 C27 1.427(5) .
O7 C28 1.401(7) .
O7 C29 1.437(8) .
O8 C7 1.387(5) 3
O8 C30 1.416(6) .
N1 C33 1.479(6) .
N1 C34 1.514(6) .
N1 H3 0.92(5) .
N1 H4 1.00(5) .
C1 C2 1.395(6) .
C1 C14 1.408(5) .
C2 C3 1.384(6) .
C2 H2A 0.9500 .
C3 C12 1.392(5) .
C3 C4 1.526(5) .
C4 C17 1.516(6) .
C4 C5 1.519(6) .
C4 C15 1.559(6) .
C5 C10 1.392(6) .
C5 C6 1.393(6) .
C6 C7 1.378(6) .
C6 H6A 0.9500 .
C7 O8 1.387(5) 3
C7 C8 1.398(6) .
C8 O4 1.375(5) 3
C8 C9 1.396(6) .
C9 C10 1.391(6) .
C9 H9A 0.9500 .
C10 C11 1.531(6) .
C11 C18 1.512(6) .
C11 C12 1.524(5) .
C11 C16 1.567(6) .
C12 C13 1.394(6) .
C13 C14 1.386(6) .
C13 H13A 0.9500 .
C15 C16 1.546(6) .
C15 H15A 0.9900 .
C15 H15B 0.9900 .
C16 H16A 0.9900 .
C16 H16B 0.9900 .
C17 H17A 0.9800 .
C17 H17B 0.9800 .
C17 H17C 0.9800 .
C18 H18A 0.9800 .
C18 H18B 0.9800 .
C18 H18C 0.9800 .
C19 C20 1.500(6) .
C19 H19A 0.9900 .
C19 H19B 0.9900 .
C20 H20A 0.9900 .
C20 H20B 0.9900 .
C21 C22 1.488(7) .
C21 H21A 0.9900 .
C21 H21B 0.9900 .
C22 H22A 0.9900 .
C22 H22B 0.9900 .
C23 C24 1.496(7) .
C23 H23A 0.9900 .
C23 H23B 0.9900 .
C24 H24A 0.9900 .
C24 H24B 0.9900 .
C25 C26 1.500(6) .
C25 H25A 0.9900 .
C25 H25B 0.9900 .
C26 H26A 0.9900 .
C26 H26B 0.9900 .
C27 C28 1.483(7) .
C27 H27A 0.9900 .
C27 H27B 0.9900 .
C28 H28A 0.9900 .
C28 H28B 0.9900 .
C29 C30 1.402(9) .
C29 H29A 0.9900 .
C29 H29B 0.9900 .
C30 H30A 0.9900 .
C30 H30B 0.9900 .
C31 C32 1.498(7) .
C31 C31 1.537(9) 3
C31 H31A 0.9900 .
C31 H31B 0.9900 .
C32 C33 1.516(6) .
C32 H32A 0.9900 .
C32 H32B 0.9900 .
C33 H33A 0.9900 .
C33 H33B 0.9900 .
C34 C35 1.495(8) .
C34 H34A 0.9900 .
C34 H34B 0.9900 .
C35 C40 1.385(8) .
C35 C36 1.392(7) .
C36 C37 1.357(9) .
C36 H36A 0.9500 .
C37 C38 1.383(11) .
C39 C40 1.403(8) .
C39 C38 1.421(9) .
C40 H40A 0.9500 .
C38 C41 1.513(9) .
C41 C44 1.393(15) .
C41 C42 1.614(19) .
C41 C43 1.622(16) .
C42 H42A 0.9800 .
C42 H42B 0.9800 .
C42 H42C 0.9800 .
C43 H43A 0.9800 .
C43 H43B 0.9800 .
C43 H43C 0.9800 .
C44 H44A 0.9800 .
C44 H44B 0.9800 .
C44 H44C 0.9800 .
P1 F4 1.465(6) .
P1 F5 1.537(6) .
P1 F3 1.540(5) .
P1 F6 1.543(7) .
P1 F1 1.546(5) .
P1 F2 1.552(5) .
N11 C46 1.112(8) .
C46 C47 1.460(11) .
C47 H47A 0.9800 .
C47 H47B 0.9800 .
C47 H47C 0.9800 .
N12 C48 1.121(10) .
C48 C49 1.420(13) .
C49 H49A 0.9800 .
C49 H49B 0.9800 .
C49 H49C 0.9800 .
O9 H1 0.80(8) .
O9 H2 1.074(11) .
O10 C51 1.3326 .
O10 C52 1.3769 .
C50 C51 1.5043 .
C52 C53 1.5117 .
